data_7042952
loop_
_publ_author_name
'Kaufmann, Sebastian'
'Sch\"afer, Sebastian'
'Gamer, Michael T.'
'Roesky, Peter W.'

_publ_section_title
;
 Reactivity studies of silylene [PhC(NtBu)2](C5Me5)Si - reactions with
 [M(COD)Cl]2 (M = Rh(i), Ir(i)), S, Se, Te, and BH3.
;
_journal_name_full 'Dalton transactions (Cambridge, England : 2003)'
_journal_paper_doi 10.1039/c7dt00483d
_journal_year 2017
_chemical_formula_moiety 'C33 H50 Cl N2 Rh Si'
_chemical_formula_sum 'C33 H50 Cl N2 Rh Si'
_chemical_formula_weight 641.20
_space_group_crystal_system monoclinic
_space_group_IT_number 14
_space_group_name_Hall '-P 2yn'
_space_group_name_H-M_alt 'P 1 21/n 1'
_symmetry_space_group_name_Hall '-P 2yn'
_symmetry_space_group_name_H-M 'P 1 21/n 1'
_atom_sites_solution_hydrogens geom
_audit_creation_date 2017-02-03
_audit_creation_method
;
Olex2 1.2
(compiled 2017.01.04 svn.r3372 for OlexSys, GUI svn.r5292)
;
_audit_update_record
;
2017-02-08 deposited with the CCDC.
2017-04-24 downloaded from the CCDC.
;
_cell_angle_alpha 90
_cell_angle_beta 94.233(2)
_cell_angle_gamma 90
_cell_formula_units_Z 4
_cell_length_a 12.0103(3)
_cell_length_b 12.6524(4)
_cell_length_c 21.1138(5)
_cell_measurement_reflns_used 13186
_cell_measurement_temperature 170
_cell_measurement_theta_max 30.35
_cell_measurement_theta_min 1.89
_cell_volume 3199.68(15)
_computing_cell_refinement 'STOE X-AREA, PLATON (A.L.Spek, 2009)'
_computing_data_collection 'STOE X-AREA'
_computing_data_reduction 'STOE X-RED & LANA, PLATON (A.L.Spek, 2009)'
_computing_molecular_graphics 'Diamond 4, Olex2 (Dolomanov et al., 2009)'
_computing_publication_material 'MS Word, Olex2 (Dolomanov et al., 2009)'
_computing_structure_refinement 'SHELXL-2016/6 (Sheldrick, 2015)'
_computing_structure_solution 'SHELXS-2016/6 (Sheldrick, 2015)'
_diffrn_ambient_temperature 170
_diffrn_detector 'Dectris Pilatus 100k'
_diffrn_detector_area_resol_mean 5.81
_diffrn_detector_type STOE
_diffrn_measured_fraction_theta_full 0.993
_diffrn_measured_fraction_theta_max 0.990
_diffrn_measurement_device '4-circle goniometer'
_diffrn_measurement_device_type 'STOE Stadivari'
_diffrn_radiation_collimation '0.5mm monocapillary'
_diffrn_radiation_monochromator 'plane graphite'
_diffrn_radiation_type MoK\a
_diffrn_radiation_wavelength 0.71073
_diffrn_reflns_av_R_equivalents 0.0313
_diffrn_reflns_av_unetI/netI 0.0410
_diffrn_reflns_Laue_measured_fraction_full 0.993
_diffrn_reflns_Laue_measured_fraction_max 0.990
_diffrn_reflns_limit_h_max 14
_diffrn_reflns_limit_h_min -9
_diffrn_reflns_limit_k_max 15
_diffrn_reflns_limit_k_min -15
_diffrn_reflns_limit_l_max 26
_diffrn_reflns_limit_l_min -25
_diffrn_reflns_number 15268
_diffrn_reflns_point_group_measured_fraction_full 0.993
_diffrn_reflns_point_group_measured_fraction_max 0.990
_diffrn_reflns_theta_full 26.000
_diffrn_reflns_theta_max 26.043
_diffrn_reflns_theta_min 1.893
_diffrn_source 'Mo LFF Sealed Tube'
_diffrn_source_type 'Xenocs Genix3D microfocus'
_exptl_absorpt_coefficient_mu 0.679
_exptl_absorpt_correction_T_max 0.9153
_exptl_absorpt_correction_T_min 0.8179
_exptl_absorpt_correction_type integration
_exptl_absorpt_process_details 'STOE X-RED, X-SHAPE & LANA'
_exptl_crystal_colour orange
_exptl_crystal_colour_primary orange
_exptl_crystal_density_diffrn 1.331
_exptl_crystal_description prism
_exptl_crystal_F_000 1352
_exptl_crystal_size_max 0.428
_exptl_crystal_size_mid 0.314
_exptl_crystal_size_min 0.165
_refine_diff_density_max 0.307
_refine_diff_density_min -0.450
_refine_diff_density_rms 0.067
_refine_ls_extinction_method none
_refine_ls_goodness_of_fit_ref 0.935
_refine_ls_hydrogen_treatment constr
_refine_ls_matrix_type full
_refine_ls_number_parameters 384
_refine_ls_number_reflns 6262
_refine_ls_number_restraints 0
_refine_ls_restrained_S_all 0.935
_refine_ls_R_factor_all 0.0373
_refine_ls_R_factor_gt 0.0284
_refine_ls_shift/su_max 0.001
_refine_ls_shift/su_mean 0.000
_refine_ls_structure_factor_coef Fsqd
_refine_ls_weighting_details 'w=1/[\s^2^(Fo^2^)+(0.0380P)^2^] where P=(Fo^2^+2Fc^2^)/3'
_refine_ls_weighting_scheme calc
_refine_ls_wR_factor_gt 0.0685
_refine_ls_wR_factor_ref 0.0708
_reflns_Friedel_coverage 0.000
_reflns_number_gt 4941
_reflns_number_total 6262
_reflns_threshold_expression 'I > 2\s(I)'
_cod_data_source_file c7dt00483d2.cif
_cod_data_source_block 4-SKP016
_cod_database_code 7042952
_shelx_shelxl_version_number 2016/6
_shelx_space_group_comment
;
The symmetry employed for this shelxl refinement is uniquely defined
by the following loop, which should always be used as a source of
symmetry information in preference to the above space-group names.
They are only intended as comments.
;
_olex2_refinement_description
;
1. Fixed Uiso
 At 1.2 times of:
  All C(H) groups, All C(H,H) groups
 At 1.5 times of:
  All C(H,H,H) groups
2. Others
 Fixed Sof: C23A(0.7) H23A(0.7) H23B(0.7) H23C(0.7) C24A(0.7) H24A(0.7)
 H24B(0.7) H24C(0.7) C25A(0.7) H25A(0.7) H25B(0.7) H25C(0.7) C23B(0.3)
 H23D(0.3) H23E(0.3) H23F(0.3) C24B(0.3) H24D(0.3) H24E(0.3) H24F(0.3)
 C25B(0.3) H25D(0.3) H25E(0.3) H25F(0.3)
3.a Ternary CH refined with riding coordinates:
 C26(H26), C27(H27), C30(H30), C31(H31)
3.b Secondary CH2 refined with riding coordinates:
 C28(H28A,H28B), C29(H29A,H29B), C32(H32A,H32B), C33(H33A,H33B)
3.c Aromatic/amide H refined with riding coordinates:
 C13(H13), C14(H14), C15(H15), C16(H16), C17(H17)
3.d Idealised Me refined as rotating group:
 C6(H6A,H6B,H6C), C7(H7A,H7B,H7C), C8(H8A,H8B,H8C), C9(H9A,H9B,H9C), C10(H10A,
 H10B,H10C), C19(H19A,H19B,H19C), C20(H20A,H20B,H20C), C21(H21A,H21B,H21C),
 C23A(H23A,H23B,H23C), C24A(H24A,H24B,H24C), C25A(H25A,H25B,H25C), C23B(H23D,
 H23E,H23F), C24B(H24D,H24E,H24F), C25B(H25D,H25E,H25F)
;
_olex2_submission_special_instructions 'No special instructions were received'

loop_
_space_group_symop_operation_xyz
'x, y, z'
'-x+1/2, y+1/2, -z+1/2'
'-x, -y, -z'
'x-1/2, -y-1/2, z-1/2'

loop_
_atom_site_label
_atom_site_type_symbol
_atom_site_fract_x
_atom_site_fract_y
_atom_site_fract_z
_atom_site_U_iso_or_equiv
_atom_site_adp_type
_atom_site_occupancy
_atom_site_site_symmetry_order
_atom_site_calc_flag
_atom_site_refinement_flags_posn
_atom_site_refinement_flags_occupancy
_atom_site_disorder_assembly
_atom_site_disorder_group
Rh Rh 0.54584(2) 0.25264(2) 0.63197(2) 0.01813(6) Uani 1 1 d . . . .
Cl Cl 0.50521(5) 0.41806(5) 0.67821(3) 0.03462(15) Uani 1 1 d . . . .
Si Si 0.73467(5) 0.29473(5) 0.62594(3) 0.01561(13) Uani 1 1 d . . . .
N1 N 0.82813(14) 0.20274(14) 0.58532(8) 0.0168(4) Uani 1 1 d . . . .
N2 N 0.76854(14) 0.35285(14) 0.54860(8) 0.0168(4) Uani 1 1 d . . . .
C1 C 0.82757(18) 0.36469(17) 0.69270(9) 0.0179(4) Uani 1 1 d . . . .
C2 C 0.95172(18) 0.36172(19) 0.68367(10) 0.0220(5) Uani 1 1 d . . . .
C3 C 1.0041(2) 0.3077(2) 0.73241(11) 0.0269(5) Uani 1 1 d . . . .
C4 C 0.9226(2) 0.27245(18) 0.77600(10) 0.0261(5) Uani 1 1 d . . . .
C5 C 0.82010(19) 0.30344(17) 0.75406(10) 0.0207(5) Uani 1 1 d . . . .
C6 C 0.7907(2) 0.48074(18) 0.70140(11) 0.0246(5) Uani 1 1 d . . . .
H6A H 0.807339 0.522063 0.663986 0.037 Uiso 1 1 calc GR . . .
H6B H 0.831246 0.510602 0.739245 0.037 Uiso 1 1 calc GR . . .
H6C H 0.710327 0.483020 0.706484 0.037 Uiso 1 1 calc GR . . .
C7 C 1.0058(2) 0.4186(2) 0.63254(11) 0.0325(6) Uani 1 1 d . . . .
H7A H 0.978424 0.390011 0.591145 0.049 Uiso 1 1 calc GR . . .
H7B H 1.086885 0.409328 0.638422 0.049 Uiso 1 1 calc GR . . .
H7C H 0.987654 0.494027 0.634338 0.049 Uiso 1 1 calc GR . . .
C8 C 1.1277(2) 0.2853(3) 0.74277(14) 0.0471(8) Uani 1 1 d . . . .
H8A H 1.141046 0.209605 0.737232 0.071 Uiso 1 1 calc GR . . .
H8B H 1.154367 0.306538 0.785893 0.071 Uiso 1 1 calc GR . . .
H8C H 1.167863 0.325384 0.711902 0.071 Uiso 1 1 calc GR . . .
C9 C 0.9545(3) 0.2115(2) 0.83565(12) 0.0416(7) Uani 1 1 d . . . .
H9A H 0.985856 0.142949 0.824587 0.062 Uiso 1 1 calc GR . . .
H9B H 0.888209 0.200213 0.859204 0.062 Uiso 1 1 calc GR . . .
H9C H 1.010316 0.251416 0.862050 0.062 Uiso 1 1 calc GR . . .
C10 C 0.7129(2) 0.2863(2) 0.78475(11) 0.0315(6) Uani 1 1 d . . . .
H10A H 0.670717 0.352685 0.784444 0.047 Uiso 1 1 calc GR . . .
H10B H 0.729295 0.262887 0.828678 0.047 Uiso 1 1 calc GR . . .
H10C H 0.668502 0.232280 0.761170 0.047 Uiso 1 1 calc GR . . .
C11 C 0.82361(17) 0.26512(17) 0.53403(10) 0.0180(4) Uani 1 1 d . . . .
C12 C 0.86866(19) 0.24067(18) 0.47149(10) 0.0214(5) Uani 1 1 d . . . .
C13 C 0.9690(2) 0.2850(2) 0.45558(11) 0.0292(5) Uani 1 1 d . . . .
H13 H 1.010504 0.328459 0.485462 0.035 Uiso 1 1 calc R . . .
C14 C 1.0088(2) 0.2666(2) 0.39682(12) 0.0369(6) Uani 1 1 d . . . .
H14 H 1.076883 0.297928 0.386295 0.044 Uiso 1 1 calc R . . .
C15 C 0.9491(2) 0.2022(2) 0.35317(11) 0.0379(7) Uani 1 1 d . . . .
H15 H 0.976099 0.189382 0.312712 0.046 Uiso 1 1 calc R . . .
C16 C 0.8498(2) 0.1567(2) 0.36899(11) 0.0353(6) Uani 1 1 d . . . .
H16 H 0.809316 0.111854 0.339454 0.042 Uiso 1 1 calc R . . .
C17 C 0.8093(2) 0.1764(2) 0.42757(10) 0.0272(5) Uani 1 1 d . . . .
H17 H 0.740643 0.145742 0.437796 0.033 Uiso 1 1 calc R . . .
C18 C 0.89470(19) 0.10419(17) 0.59764(10) 0.0204(5) Uani 1 1 d . . . .
C19 C 1.01880(19) 0.1252(2) 0.59049(11) 0.0289(5) Uani 1 1 d . . . .
H19A H 1.029544 0.144069 0.546332 0.043 Uiso 1 1 calc GR . . .
H19B H 1.062014 0.061535 0.602096 0.043 Uiso 1 1 calc GR . . .
H19C H 1.044206 0.183593 0.618465 0.043 Uiso 1 1 calc GR . . .
C20 C 0.8801(2) 0.07183(18) 0.66601(10) 0.0243(5) Uani 1 1 d . . . .
H20A H 0.907217 0.128596 0.694731 0.036 Uiso 1 1 calc GR . . .
H20B H 0.922835 0.007214 0.676005 0.036 Uiso 1 1 calc GR . . .
H20C H 0.800878 0.058875 0.671284 0.036 Uiso 1 1 calc GR . . .
C21 C 0.8532(2) 0.01409(19) 0.55354(11) 0.0293(6) Uani 1 1 d . . . .
H21A H 0.772351 0.006051 0.555268 0.044 Uiso 1 1 calc GR . . .
H21B H 0.890515 -0.051827 0.567203 0.044 Uiso 1 1 calc GR . . .
H21C H 0.870276 0.030416 0.509924 0.044 Uiso 1 1 calc GR . . .
C22 C 0.71769(18) 0.43646(18) 0.50538(10) 0.0213(5) Uani 1 1 d . . . .
C26 C 0.35770(19) 0.2301(2) 0.61077(12) 0.0290(6) Uani 1 1 d . . . .
H26 H 0.313491 0.297059 0.610622 0.035 Uiso 1 1 calc R . . .
C27 C 0.38715(19) 0.1911(2) 0.66980(12) 0.0299(6) Uani 1 1 d . . . .
H27 H 0.359872 0.234560 0.705078 0.036 Uiso 1 1 calc R . . .
C28 C 0.4073(2) 0.0773(2) 0.68680(13) 0.0403(7) Uani 1 1 d . . . .
H28A H 0.334419 0.041058 0.688064 0.048 Uiso 1 1 calc R . . .
H28B H 0.445649 0.073364 0.729877 0.048 Uiso 1 1 calc R . . .
C29 C 0.4779(2) 0.0186(2) 0.64008(13) 0.0361(6) Uani 1 1 d . . . .
H29A H 0.515782 -0.041896 0.662237 0.043 Uiso 1 1 calc R . . .
H29B H 0.427852 -0.009985 0.604805 0.043 Uiso 1 1 calc R . . .
C30 C 0.56538(19) 0.08929(18) 0.61275(11) 0.0258(5) Uani 1 1 d . . . .
H30 H 0.643639 0.063201 0.621331 0.031 Uiso 1 1 calc R . . .
C31 C 0.5481(2) 0.14623(19) 0.55600(11) 0.0265(5) Uani 1 1 d . . . .
H31 H 0.616253 0.152117 0.531705 0.032 Uiso 1 1 calc R . . .
C32 C 0.4396(2) 0.1498(2) 0.51451(11) 0.0347(6) Uani 1 1 d . . . .
H32A H 0.432351 0.083749 0.489442 0.042 Uiso 1 1 calc R . . .
H32B H 0.442952 0.209323 0.484256 0.042 Uiso 1 1 calc R . . .
C33 C 0.3355(2) 0.1629(2) 0.55167(12) 0.0349(6) Uani 1 1 d . . . .
H33A H 0.275433 0.196049 0.523796 0.042 Uiso 1 1 calc R . . .
H33B H 0.309116 0.092277 0.564111 0.042 Uiso 1 1 calc R . . .
C23A C 0.6878(4) 0.5284(4) 0.5457(2) 0.0303(10) Uani 0.7 1 d . P A 1
H23A H 0.641839 0.503726 0.579231 0.045 Uiso 0.7 1 calc GR P A 1
H23B H 0.645773 0.580602 0.519249 0.045 Uiso 0.7 1 calc GR P A 1
H23C H 0.756116 0.561038 0.564982 0.045 Uiso 0.7 1 calc GR P A 1
C24A C 0.6094(4) 0.3887(4) 0.4723(2) 0.0388(10) Uani 0.7 1 d . P A 1
H24A H 0.628019 0.325526 0.448439 0.058 Uiso 0.7 1 calc GR P A 1
H24B H 0.573720 0.440985 0.443146 0.058 Uiso 0.7 1 calc GR P A 1
H24C H 0.558087 0.369616 0.504435 0.058 Uiso 0.7 1 calc GR P A 1
C25A C 0.7935(4) 0.4734(4) 0.4558(2) 0.0415(11) Uani 0.7 1 d . P A 1
H25A H 0.866935 0.491353 0.476385 0.062 Uiso 0.7 1 calc GR P A 1
H25B H 0.761094 0.535999 0.434203 0.062 Uiso 0.7 1 calc GR P A 1
H25C H 0.801755 0.416960 0.424755 0.062 Uiso 0.7 1 calc GR P A 1
C23B C 0.6359(9) 0.4991(9) 0.5436(5) 0.033(3) Uani 0.3 1 d . P A 2
H23D H 0.574338 0.452944 0.553990 0.049 Uiso 0.3 1 calc GR P A 2
H23E H 0.606246 0.558997 0.518201 0.049 Uiso 0.3 1 calc GR P A 2
H23F H 0.675028 0.525225 0.582838 0.049 Uiso 0.3 1 calc GR P A 2
C24B C 0.6614(10) 0.3974(9) 0.4456(4) 0.040(3) Uani 0.3 1 d . P A 2
H24D H 0.717133 0.368941 0.418558 0.060 Uiso 0.3 1 calc GR P A 2
H24E H 0.621213 0.455684 0.423591 0.060 Uiso 0.3 1 calc GR P A 2
H24F H 0.608490 0.341581 0.454956 0.060 Uiso 0.3 1 calc GR P A 2
C25B C 0.8158(8) 0.5157(9) 0.4935(6) 0.044(3) Uani 0.3 1 d . P A 2
H25D H 0.851147 0.539327 0.534372 0.066 Uiso 0.3 1 calc GR P A 2
H25E H 0.785696 0.576980 0.469517 0.066 Uiso 0.3 1 calc GR P A 2
H25F H 0.871204 0.480003 0.469247 0.066 Uiso 0.3 1 calc GR P A 2

loop_
_atom_site_aniso_label
_atom_site_aniso_U_11
_atom_site_aniso_U_22
_atom_site_aniso_U_33
_atom_site_aniso_U_23
_atom_site_aniso_U_13
_atom_site_aniso_U_12
Rh 0.01637(9) 0.01728(10) 0.02110(10) -0.00127(7) 0.00374(6) -0.00118(8)
Cl 0.0274(3) 0.0240(3) 0.0531(4) -0.0122(3) 0.0071(3) 0.0020(3)
Si 0.0169(3) 0.0145(3) 0.0159(3) 0.0001(2) 0.0038(2) 0.0005(3)
N1 0.0181(9) 0.0161(9) 0.0168(8) 0.0004(7) 0.0047(7) 0.0019(8)
N2 0.0188(9) 0.0155(9) 0.0165(9) 0.0023(7) 0.0031(7) 0.0010(8)
C1 0.0199(10) 0.0182(11) 0.0159(10) -0.0007(8) 0.0038(8) -0.0016(10)
C2 0.0195(11) 0.0244(12) 0.0224(11) -0.0072(9) 0.0028(9) -0.0045(10)
C3 0.0254(12) 0.0279(13) 0.0263(12) -0.0090(10) -0.0053(10) 0.0006(11)
C4 0.0382(14) 0.0197(12) 0.0195(11) -0.0043(9) -0.0038(10) -0.0004(11)
C5 0.0309(12) 0.0153(11) 0.0162(10) -0.0024(9) 0.0036(9) -0.0029(10)
C6 0.0275(12) 0.0205(11) 0.0257(12) -0.0023(9) 0.0015(10) -0.0024(11)
C7 0.0235(12) 0.0418(16) 0.0328(13) 0.0003(11) 0.0050(10) -0.0083(12)
C8 0.0268(14) 0.060(2) 0.0525(18) -0.0115(15) -0.0095(13) 0.0095(15)
C9 0.0639(19) 0.0311(14) 0.0276(13) 0.0024(11) -0.0109(13) 0.0076(15)
C10 0.0391(14) 0.0326(14) 0.0243(12) 0.0018(10) 0.0127(11) -0.0051(13)
C11 0.0160(10) 0.0194(11) 0.0187(10) -0.0002(8) 0.0018(8) -0.0006(9)
C12 0.0256(11) 0.0224(12) 0.0168(10) 0.0031(9) 0.0054(9) 0.0079(11)
C13 0.0317(13) 0.0287(13) 0.0284(12) 0.0003(10) 0.0107(10) 0.0009(11)
C14 0.0407(15) 0.0362(16) 0.0365(14) 0.0075(12) 0.0215(12) 0.0072(13)
C15 0.0504(17) 0.0436(16) 0.0212(12) 0.0048(11) 0.0120(12) 0.0243(15)
C16 0.0433(15) 0.0405(16) 0.0210(12) -0.0059(11) -0.0060(11) 0.0172(14)
C17 0.0287(12) 0.0310(13) 0.0217(11) -0.0007(10) -0.0003(10) 0.0063(11)
C18 0.0246(11) 0.0158(11) 0.0212(11) 0.0012(9) 0.0034(9) 0.0060(10)
C19 0.0251(12) 0.0297(13) 0.0324(13) 0.0024(10) 0.0057(10) 0.0086(12)
C20 0.0298(12) 0.0205(12) 0.0224(11) 0.0044(9) 0.0012(9) 0.0051(11)
C21 0.0408(14) 0.0217(12) 0.0251(12) -0.0026(10) 0.0001(11) 0.0063(12)
C22 0.0225(11) 0.0208(11) 0.0208(11) 0.0064(9) 0.0024(9) 0.0038(10)
C26 0.0138(10) 0.0329(14) 0.0403(14) -0.0041(11) 0.0023(10) 0.0000(11)
C27 0.0189(11) 0.0361(15) 0.0362(14) -0.0047(11) 0.0125(10) -0.0089(12)
C28 0.0396(15) 0.0386(16) 0.0440(15) 0.0112(13) 0.0118(12) -0.0124(14)
C29 0.0351(14) 0.0233(13) 0.0494(16) 0.0064(12) -0.0006(12) -0.0040(12)
C30 0.0229(12) 0.0185(11) 0.0358(13) -0.0052(10) 0.0013(10) -0.0004(10)
C31 0.0248(12) 0.0281(13) 0.0274(12) -0.0090(10) 0.0071(10) -0.0039(11)
C32 0.0349(14) 0.0410(15) 0.0276(13) -0.0075(11) -0.0030(11) -0.0048(13)
C33 0.0252(12) 0.0395(15) 0.0387(14) -0.0025(12) -0.0076(11) -0.0016(12)
C23A 0.035(3) 0.023(2) 0.033(2) 0.0056(18) 0.005(2) 0.009(2)
C24A 0.039(3) 0.035(2) 0.039(3) 0.005(2) -0.017(2) 0.005(2)
C25A 0.044(3) 0.038(3) 0.045(3) 0.024(2) 0.018(2) 0.014(2)
C23B 0.039(6) 0.029(7) 0.031(5) 0.018(5) 0.009(6) 0.019(5)
C24B 0.063(7) 0.034(5) 0.021(5) -0.004(4) -0.015(5) 0.016(6)
C25B 0.026(5) 0.039(6) 0.067(7) 0.033(6) 0.004(5) -0.001(5)

loop_
_atom_type_symbol
_atom_type_description
_atom_type_scat_dispersion_real
_atom_type_scat_dispersion_imag
_atom_type_scat_source
C C 0.0033 0.0016 'International Tables Vol C Tables 4.2.6.8 and 6.1.1.4'
H H 0.0000 0.0000 'International Tables Vol C Tables 4.2.6.8 and 6.1.1.4'
Cl Cl 0.1484 0.1585 'International Tables Vol C Tables 4.2.6.8 and 6.1.1.4'
N N 0.0061 0.0033 'International Tables Vol C Tables 4.2.6.8 and 6.1.1.4'
Rh Rh -1.1178 0.9187 'International Tables Vol C Tables 4.2.6.8 and 6.1.1.4'
Si Si 0.0817 0.0704 'International Tables Vol C Tables 4.2.6.8 and 6.1.1.4'

loop_
_geom_angle_atom_site_label_1
_geom_angle_atom_site_label_2
_geom_angle_atom_site_label_3
_geom_angle
Si Rh Cl 92.93(2)
C26 Rh Cl 87.74(7)
C26 Rh Si 164.51(7)
C27 Rh Cl 87.36(7)
C27 Rh Si 160.62(7)
C27 Rh C26 34.86(9)
C30 Rh Cl 164.91(7)
C30 Rh Si 95.15(7)
C30 Rh C26 87.86(9)
C30 Rh C27 80.80(10)
C31 Rh Cl 153.54(7)
C31 Rh Si 92.12(7)
C31 Rh C26 80.72(9)
C31 Rh C27 96.22(9)
C31 Rh C30 38.77(9)
N1 Si Rh 120.01(6)
N1 Si C1 106.51(9)
N2 Si Rh 114.35(6)
N2 Si N1 70.50(8)
N2 Si C1 107.76(9)
C1 Si Rh 124.75(7)
C11 N1 Si 90.81(13)
C11 N1 C18 128.52(18)
C18 N1 Si 140.52(14)
C11 N2 Si 91.01(13)
C11 N2 C22 129.17(17)
C22 N2 Si 135.01(15)
C2 C1 Si 114.46(14)
C2 C1 C5 102.42(17)
C2 C1 C6 109.29(18)
C5 C1 Si 108.62(14)
C5 C1 C6 110.33(17)
C6 C1 Si 111.34(14)
C3 C2 C1 108.9(2)
C3 C2 C7 126.5(2)
C7 C2 C1 124.4(2)
C2 C3 C4 109.7(2)
C2 C3 C8 127.0(2)
C4 C3 C8 123.2(2)
C3 C4 C9 122.9(2)
C5 C4 C3 109.5(2)
C5 C4 C9 127.6(2)
C4 C5 C1 109.5(2)
C4 C5 C10 127.2(2)
C10 C5 C1 123.3(2)
C1 C6 H6A 109.5
C1 C6 H6B 109.5
C1 C6 H6C 109.5
H6A C6 H6B 109.5
H6A C6 H6C 109.5
H6B C6 H6C 109.5
C2 C7 H7A 109.5
C2 C7 H7B 109.5
C2 C7 H7C 109.5
H7A C7 H7B 109.5
H7A C7 H7C 109.5
H7B C7 H7C 109.5
C3 C8 H8A 109.5
C3 C8 H8B 109.5
C3 C8 H8C 109.5
H8A C8 H8B 109.5
H8A C8 H8C 109.5
H8B C8 H8C 109.5
C4 C9 H9A 109.5
C4 C9 H9B 109.5
C4 C9 H9C 109.5
H9A C9 H9B 109.5
H9A C9 H9C 109.5
H9B C9 H9C 109.5
C5 C10 H10A 109.5
C5 C10 H10B 109.5
C5 C10 H10C 109.5
H10A C10 H10B 109.5
H10A C10 H10C 109.5
H10B C10 H10C 109.5
N1 C11 N2 107.11(18)
N1 C11 C12 126.64(19)
N2 C11 C12 126.23(19)
C13 C12 C11 120.4(2)
C17 C12 C11 120.6(2)
C17 C12 C13 119.0(2)
C12 C13 H13 119.6
C14 C13 C12 120.8(2)
C14 C13 H13 119.6
C13 C14 H14 120.0
C13 C14 C15 119.9(3)
C15 C14 H14 120.0
C14 C15 H15 120.2
C16 C15 C14 119.6(2)
C16 C15 H15 120.2
C15 C16 H16 119.8
C17 C16 C15 120.4(2)
C17 C16 H16 119.8
C12 C17 H17 119.9
C16 C17 C12 120.3(2)
C16 C17 H17 119.9
N1 C18 C19 110.47(18)
N1 C18 C20 106.98(17)
N1 C18 C21 111.68(17)
C20 C18 C19 108.72(18)
C20 C18 C21 108.74(19)
C21 C18 C19 110.1(2)
C18 C19 H19A 109.5
C18 C19 H19B 109.5
C18 C19 H19C 109.5
H19A C19 H19B 109.5
H19A C19 H19C 109.5
H19B C19 H19C 109.5
C18 C20 H20A 109.5
C18 C20 H20B 109.5
C18 C20 H20C 109.5
H20A C20 H20B 109.5
H20A C20 H20C 109.5
H20B C20 H20C 109.5
C18 C21 H21A 109.5
C18 C21 H21B 109.5
C18 C21 H21C 109.5
H21A C21 H21B 109.5
H21A C21 H21C 109.5
H21B C21 H21C 109.5
N2 C22 C23A 107.8(2)
N2 C22 C24A 106.8(2)
N2 C22 C25A 113.6(2)
N2 C22 C23B 107.0(4)
N2 C22 C25B 105.7(4)
C23A C22 C24A 109.2(3)
C23A C22 C25A 109.5(3)
C25A C22 C24A 109.7(3)
C23B C22 C25B 105.6(7)
C24B C22 N2 115.2(5)
C24B C22 C23B 110.6(7)
C24B C22 C25B 112.2(7)
Rh C26 H26 114.3
C27 C26 Rh 71.36(13)
C27 C26 H26 114.3
C27 C26 C33 124.6(2)
C33 C26 Rh 109.99(16)
C33 C26 H26 114.3
Rh C27 H27 113.9
C26 C27 Rh 73.78(14)
C26 C27 H27 113.9
C26 C27 C28 126.3(2)
C28 C27 Rh 106.87(17)
C28 C27 H27 113.9
C27 C28 H28A 108.9
C27 C28 H28B 108.9
C27 C28 C29 113.4(2)
H28A C28 H28B 107.7
C29 C28 H28A 108.9
C29 C28 H28B 108.9
C28 C29 H29A 109.0
C28 C29 H29B 109.0
H29A C29 H29B 107.8
C30 C29 C28 112.8(2)
C30 C29 H29A 109.0
C30 C29 H29B 109.0
Rh C30 H30 113.7
C29 C30 Rh 114.19(17)
C29 C30 H30 113.7
C31 C30 Rh 69.58(14)
C31 C30 C29 124.2(2)
C31 C30 H30 113.7
Rh C31 H31 113.7
C30 C31 Rh 71.65(13)
C30 C31 H31 113.7
C30 C31 C32 125.2(2)
C32 C31 Rh 111.32(16)
C32 C31 H31 113.7
C31 C32 H32A 108.8
C31 C32 H32B 108.8
C31 C32 C33 114.0(2)
H32A C32 H32B 107.7
C33 C32 H32A 108.8
C33 C32 H32B 108.8
C26 C33 C32 112.4(2)
C26 C33 H33A 109.1
C26 C33 H33B 109.1
C32 C33 H33A 109.1
C32 C33 H33B 109.1
H33A C33 H33B 107.9
C22 C23A H23A 109.5
C22 C23A H23B 109.5
C22 C23A H23C 109.5
H23A C23A H23B 109.5
H23A C23A H23C 109.5
H23B C23A H23C 109.5
C22 C24A H24A 109.5
C22 C24A H24B 109.5
C22 C24A H24C 109.5
H24A C24A H24B 109.5
H24A C24A H24C 109.5
H24B C24A H24C 109.5
C22 C25A H25A 109.5
C22 C25A H25B 109.5
C22 C25A H25C 109.5
H25A C25A H25B 109.5
H25A C25A H25C 109.5
H25B C25A H25C 109.5
C22 C23B H23D 109.5
C22 C23B H23E 109.5
C22 C23B H23F 109.5
H23D C23B H23E 109.5
H23D C23B H23F 109.5
H23E C23B H23F 109.5
C22 C24B H24D 109.5
C22 C24B H24E 109.5
C22 C24B H24F 109.5
H24D C24B H24E 109.5
H24D C24B H24F 109.5
H24E C24B H24F 109.5
C22 C25B H25D 109.5
C22 C25B H25E 109.5
C22 C25B H25F 109.5
H25D C25B H25E 109.5
H25D C25B H25F 109.5
H25E C25B H25F 109.5

loop_
_geom_bond_atom_site_label_1
_geom_bond_atom_site_label_2
_geom_bond_distance
Rh Cl 2.3752(6)
Rh Si 2.3423(6)
Rh C26 2.289(2)
Rh C27 2.259(2)
Rh C30 2.123(2)
Rh C31 2.096(2)
Si N1 1.8688(18)
Si N2 1.8630(18)
Si C1 1.945(2)
N1 C11 1.338(3)
N1 C18 1.494(3)
N2 C11 1.339(3)
N2 C22 1.497(3)
C1 C2 1.518(3)
C1 C5 1.518(3)
C1 C6 1.548(3)
C2 C3 1.351(3)
C2 C7 1.486(3)
C3 C4 1.462(4)
C3 C8 1.511(3)
C4 C5 1.341(3)
C4 C9 1.502(3)
C5 C10 1.500(3)
C6 H6A 0.9800
C6 H6B 0.9800
C6 H6C 0.9800
C7 H7A 0.9800
C7 H7B 0.9800
C7 H7C 0.9800
C8 H8A 0.9800
C8 H8B 0.9800
C8 H8C 0.9800
C9 H9A 0.9800
C9 H9B 0.9800
C9 H9C 0.9800
C10 H10A 0.9800
C10 H10B 0.9800
C10 H10C 0.9800
C11 C12 1.496(3)
C12 C13 1.392(3)
C12 C17 1.390(3)
C13 H13 0.9500
C13 C14 1.382(3)
C14 H14 0.9500
C14 C15 1.389(4)
C15 H15 0.9500
C15 C16 1.387(4)
C16 H16 0.9500
C16 C17 1.384(3)
C17 H17 0.9500
C18 C19 1.533(3)
C18 C20 1.523(3)
C18 C21 1.532(3)
C19 H19A 0.9800
C19 H19B 0.9800
C19 H19C 0.9800
C20 H20A 0.9800
C20 H20B 0.9800
C20 H20C 0.9800
C21 H21A 0.9800
C21 H21B 0.9800
C21 H21C 0.9800
C22 C23A 1.501(5)
C22 C24A 1.552(5)
C22 C25A 1.511(4)
C22 C23B 1.536(11)
C22 C24B 1.472(9)
C22 C25B 1.581(10)
C26 H26 1.0000
C26 C27 1.363(4)
C26 C33 1.517(4)
C27 H27 1.0000
C27 C28 1.500(4)
C28 H28A 0.9900
C28 H28B 0.9900
C28 C29 1.538(4)
C29 H29A 0.9900
C29 H29B 0.9900
C29 C30 1.526(4)
C30 H30 1.0000
C30 C31 1.400(3)
C31 H31 1.0000
C31 C32 1.516(3)
C32 H32A 0.9900
C32 H32B 0.9900
C32 C33 1.533(4)
C33 H33A 0.9900
C33 H33B 0.9900
C23A H23A 0.9800
C23A H23B 0.9800
C23A H23C 0.9800
C24A H24A 0.9800
C24A H24B 0.9800
C24A H24C 0.9800
C25A H25A 0.9800
C25A H25B 0.9800
C25A H25C 0.9800
C23B H23D 0.9800
C23B H23E 0.9800
C23B H23F 0.9800
C24B H24D 0.9800
C24B H24E 0.9800
C24B H24F 0.9800
C25B H25D 0.9800
C25B H25E 0.9800
C25B H25F 0.9800
